data_7030418
loop_
_publ_author_name
'Wang, Peng'
'Ahmadpour, Faraz'
'Kolodiazhnyi, Taras'
'Kracher, Alfred'
'Cranswick, Lachlan M. D.'
'Mozharivskyj, Yurij'

_publ_section_title
;
 Composition, structure, bonding and thermoelectric properties of
 &quot;CuT2P3&quot; and &quot;CuT4P3&quot;, members of the T(1-x)(CuP3)x
 series with T being Si and Ge.
;
_journal_issue 4
_journal_name_full 'Dalton transactions (Cambridge, England : 2003)'
_journal_page_first 1105
_journal_page_last 1112
_journal_paper_doi 10.1039/b914555a
_journal_volume 39
_journal_year 2010
_chemical_formula_sum 'Cu0.56 P2 Si1.44'
_chemical_formula_weight 137.97
_chemical_name_systematic
;
?
;
_space_group_IT_number 119
_symmetry_cell_setting tetragonal
_symmetry_space_group_name_Hall 'I -4 -2'
_symmetry_space_group_name_H-M 'I -4 m 2'
_atom_sites_solution_primary direct
_atom_sites_solution_secondary difmap
_audit_creation_method SHELXL-97
_cell_angle_alpha 90.00
_cell_angle_beta 90.00
_cell_angle_gamma 90.00
_cell_formula_units_Z 1
_cell_length_a 3.6953(10)
_cell_length_b 3.6953(10)
_cell_length_c 5.2250(14)
_cell_measurement_reflns_used 1044
_cell_measurement_temperature 293(2)
_cell_measurement_theta_max 34.11
_cell_measurement_theta_min 6.76
_cell_volume 71.35(3)
_computing_cell_refinement X-Area
_computing_data_collection X-Area
_computing_data_reduction X-Red32
_computing_publication_material 'SHELXL-97 (Sheldrick, 1997)'
_computing_structure_refinement 'SHELXL-97 (Sheldrick, 1997)'
_computing_structure_solution 'SHELXS-97 (Sheldrick, 1990)'
_diffrn_ambient_temperature 293(2)
_diffrn_measured_fraction_theta_full 1.000
_diffrn_measured_fraction_theta_max 1.000
_diffrn_measurement_device_type 'STOE IPDSII'
_diffrn_measurement_method 'omega scan'
_diffrn_radiation_monochromator graphite
_diffrn_radiation_source 'fine-focus sealed tube'
_diffrn_radiation_type MoK\a
_diffrn_radiation_wavelength 0.71073
_diffrn_reflns_av_R_equivalents 0.0410
_diffrn_reflns_av_sigmaI/netI 0.0218
_diffrn_reflns_limit_h_max 5
_diffrn_reflns_limit_h_min -5
_diffrn_reflns_limit_k_max 5
_diffrn_reflns_limit_k_min -5
_diffrn_reflns_limit_l_max 8
_diffrn_reflns_limit_l_min -8
_diffrn_reflns_number 1044
_diffrn_reflns_theta_full 34.11
_diffrn_reflns_theta_max 34.11
_diffrn_reflns_theta_min 6.76
_exptl_absorpt_coefficient_mu 5.841
_exptl_absorpt_correction_T_max 0.8859
_exptl_absorpt_correction_T_min 0.8025
_exptl_absorpt_correction_type numerical
_exptl_absorpt_process_details X-Red
_exptl_crystal_colour black
_exptl_crystal_density_diffrn 3.211
_exptl_crystal_density_method 'not measured'
_exptl_crystal_description Plate
_exptl_crystal_F_000 66
_exptl_crystal_size_max 0.022
_exptl_crystal_size_mid 0.019
_exptl_crystal_size_min 0.012
_refine_diff_density_max 0.283
_refine_diff_density_min -0.306
_refine_diff_density_rms 0.091
_refine_ls_abs_structure_details 'Flack H D (1983), Acta Cryst. A39, 876-881'
_refine_ls_abs_structure_Flack -0.05(5)
_refine_ls_extinction_method none
_refine_ls_goodness_of_fit_ref 0.971
_refine_ls_matrix_type full
_refine_ls_number_parameters 6
_refine_ls_number_reflns 98
_refine_ls_number_restraints 0
_refine_ls_restrained_S_all 0.971
_refine_ls_R_factor_all 0.0173
_refine_ls_R_factor_gt 0.0118
_refine_ls_shift/su_max 0.003
_refine_ls_shift/su_mean 0.002
_refine_ls_structure_factor_coef Fsqd
_refine_ls_weighting_details 'calc w=1/[\s^2^(Fo^2^)+(0.0081P)^2^+0.0000P] where P=(Fo^2^+2Fc^2^)/3'
_refine_ls_weighting_scheme calc
_refine_ls_wR_factor_gt 0.0186
_refine_ls_wR_factor_ref 0.0192
_reflns_number_gt 84
_reflns_number_total 98
_reflns_threshold_expression >2sigma(I)
_cod_data_source_file b914555a.txt
_cod_data_source_block i4bm2
_cod_original_sg_symbol_H-M I-4m2
_cod_database_code 7030418

loop_
_symmetry_equiv_pos_as_xyz
'x, y, z'
'-x, -y, z'
'y, -x, -z'
'-y, x, -z'
'x, -y, z'
'-x, y, z'
'y, x, -z'
'-y, -x, -z'
'x+1/2, y+1/2, z+1/2'
'-x+1/2, -y+1/2, z+1/2'
'y+1/2, -x+1/2, -z+1/2'
'-y+1/2, x+1/2, -z+1/2'
'x+1/2, -y+1/2, z+1/2'
'-x+1/2, y+1/2, z+1/2'
'y+1/2, x+1/2, -z+1/2'
'-y+1/2, -x+1/2, -z+1/2'

loop_
_atom_site_label
_atom_site_type_symbol
_atom_site_fract_x
_atom_site_fract_y
_atom_site_fract_z
_atom_site_U_iso_or_equiv
_atom_site_adp_type
_atom_site_occupancy
_atom_site_symmetry_multiplicity
_atom_site_calc_flag
_atom_site_refinement_flags
Cu1 Cu 0.0000 0.0000 0.0000 0.0046(3) Uani 0.276(13) 8 d SP
Si1 Si 0.0000 0.0000 0.0000 0.0046(3) Uani 0.724(13) 8 d SP
P2 P 0.0000 0.5000 0.7500 0.0091(5) Uani 1 8 d S

loop_
_atom_site_aniso_label
_atom_site_aniso_U_11
_atom_site_aniso_U_22
_atom_site_aniso_U_33
_atom_site_aniso_U_23
_atom_site_aniso_U_13
_atom_site_aniso_U_12
Cu1 0.0046(4) 0.0046(4) 0.0046(5) 0.000 0.000 0.000
Si1 0.0046(4) 0.0046(4) 0.0046(5) 0.000 0.000 0.000
P2 0.0090(6) 0.0090(6) 0.0093(8) 0.000 0.000 0.000

loop_
_atom_type_symbol
_atom_type_description
_atom_type_scat_dispersion_real
_atom_type_scat_dispersion_imag
_atom_type_scat_source
Si Si 0.0817 0.0704 'International Tables Vol C Tables 4.2.6.8 and 6.1.1.4'
P P 0.1023 0.0942 'International Tables Vol C Tables 4.2.6.8 and 6.1.1.4'
Cu Cu 0.3201 1.2651 'International Tables Vol C Tables 4.2.6.8 and 6.1.1.4'

loop_
_geom_angle_atom_site_label_1
_geom_angle_atom_site_label_2
_geom_angle_atom_site_label_3
_geom_angle
_geom_angle_site_symmetry_1
_geom_angle_site_symmetry_3
P2 Cu1 P2 109.466(10) 9_544 1_544
P2 Cu1 P2 109.466(10) 9_544 1_554
P2 Cu1 P2 109.48(2) 1_544 1_554
P2 Cu1 P2 109.48(2) 9_544 9_444
P2 Cu1 P2 109.466(10) 1_544 9_444
P2 Cu1 P2 109.466(10) 1_554 9_444
P2 Si1 P2 109.466(10) 9_544 1_544
P2 Si1 P2 109.466(10) 9_544 1_554
P2 Si1 P2 109.48(2) 1_544 1_554
P2 Si1 P2 109.48(2) 9_544 9_444
P2 Si1 P2 109.466(10) 1_544 9_444
P2 Si1 P2 109.466(10) 1_554 9_444
Si1 P2 Si1 109.466(10) 9_455 1_566
Si1 P2 Cu1 109.466(10) 9_455 1_566
Si1 P2 Cu1 0.0 1_566 1_566
Si1 P2 Cu1 0.0 9_455 9_455
Si1 P2 Cu1 109.466(10) 1_566 9_455
Cu1 P2 Cu1 109.466(10) 1_566 9_455
Si1 P2 Si1 109.48(2) 9_455 9
Si1 P2 Si1 109.466(10) 1_566 9
Cu1 P2 Si1 109.466(10) 1_566 9
Cu1 P2 Si1 109.48(2) 9_455 9
Si1 P2 Si1 109.466(10) 9_455 1_556
Si1 P2 Si1 109.48(2) 1_566 1_556
Cu1 P2 Si1 109.48(2) 1_566 1_556
Cu1 P2 Si1 109.466(10) 9_455 1_556
Si1 P2 Si1 109.466(10) 9 1_556
Si1 P2 Cu1 109.48(2) 9_455 9
Si1 P2 Cu1 109.466(10) 1_566 9
Cu1 P2 Cu1 109.466(10) 1_566 9
Cu1 P2 Cu1 109.48(2) 9_455 9
Si1 P2 Cu1 0.0 9 9
Si1 P2 Cu1 109.466(10) 1_556 9
Si1 P2 Cu1 109.466(10) 9_455 1_556
Si1 P2 Cu1 109.48(2) 1_566 1_556
Cu1 P2 Cu1 109.48(2) 1_566 1_556
Cu1 P2 Cu1 109.466(10) 9_455 1_556
Si1 P2 Cu1 109.466(10) 9 1_556
Si1 P2 Cu1 0.0 1_556 1_556
Cu1 P2 Cu1 109.466(10) 9 1_556

loop_
_geom_bond_atom_site_label_1
_geom_bond_atom_site_label_2
_geom_bond_distance
_geom_bond_site_symmetry_2
Cu1 P2 2.2628(5) 9_544
Cu1 P2 2.2628(5) 1_544
Cu1 P2 2.2628(5) 1_554
Cu1 P2 2.2628(5) 9_444
Si1 P2 2.2628(5) 9_544
Si1 P2 2.2628(5) 1_544
Si1 P2 2.2628(5) 1_554
Si1 P2 2.2628(5) 9_444
P2 Si1 2.2628(5) 9_455
P2 Si1 2.2628(5) 1_566
P2 Cu1 2.2628(5) 1_566
P2 Cu1 2.2628(5) 9_455
P2 Si1 2.2628(5) 9
P2 Si1 2.2628(5) 1_556
P2 Cu1 2.2628(5) 9
P2 Cu1 2.2628(5) 1_556
